data_4324305
loop_
_publ_author_name
'Feng-Lei Yang'
'Jun Tao'
'Rong-Bin Huang'
'Lan-Sun Zheng'

_publ_contact_author_address
;
Department of Chemistry
Xiamen University
Xiamen 361005
P. R. China
;
_publ_contact_author_email taojun@xmu.edu.cn
_publ_contact_author_name 'Prof. Jun Tao'
_publ_contact_author_phone 86-592-2188138
_publ_section_title
;
 Temperature-Dependent in Situ Ligand Cyclization via C=C Coupling and
 Formation of a Spin-Crossover Iron(II) Coordination Polymer
;
_journal_name_full 'Inorganic Chemistry'
_journal_page_first 911
_journal_page_last 917
_journal_paper_doi 10.1021/ic101490a
_journal_volume 50
_journal_year 2011
_chemical_formula_sum 'C30 H28 N10 S2 Zn'
_chemical_formula_weight 658.15
_chemical_name_systematic
; 

 ? 

;
_space_group_IT_number 15
_symmetry_cell_setting monoclinic
_symmetry_space_group_name_Hall '-C 2yc'
_symmetry_space_group_name_H-M 'C 1 2/c 1'
_atom_sites_solution_hydrogens geom
_atom_sites_solution_primary direct
_atom_sites_solution_secondary difmap
_audit_creation_method SHELXL-97
_cell_angle_alpha 90.00
_cell_angle_beta 126.901(10)
_cell_angle_gamma 90.00
_cell_formula_units_Z 4
_cell_length_a 24.799(4)
_cell_length_b 9.6101(3)
_cell_length_c 16.1899(13)
_cell_measurement_reflns_used 3859
_cell_measurement_temperature 173(2)
_cell_measurement_theta_max 29.0903
_cell_measurement_theta_min 3.1406
_cell_volume 3085.5(7)
_computing_structure_refinement 'SHELXL-97 (Sheldrick, 1997)'
_computing_structure_solution 'SHELXS-97 (Sheldrick, 1990)'
_diffrn_ambient_temperature 173(2)
_diffrn_detector_area_resol_mean 16.1903
_diffrn_measured_fraction_theta_full 0.987
_diffrn_measured_fraction_theta_max 0.987
_diffrn_measurement_device_type 'Xcalibur, Sapphire3, Gemini ultra'
_diffrn_measurement_method '\w scans'
_diffrn_radiation_monochromator graphite
_diffrn_radiation_source 'fine-focus sealed tube'
_diffrn_radiation_type MoK\a
_diffrn_radiation_wavelength 0.71073
_diffrn_reflns_av_R_equivalents 0.0215
_diffrn_reflns_av_sigmaI/netI 0.0433
_diffrn_reflns_limit_h_max 29
_diffrn_reflns_limit_h_min -31
_diffrn_reflns_limit_k_max 12
_diffrn_reflns_limit_k_min -11
_diffrn_reflns_limit_l_max 20
_diffrn_reflns_limit_l_min -15
_diffrn_reflns_number 7707
_diffrn_reflns_theta_full 27.00
_diffrn_reflns_theta_max 27.00
_diffrn_reflns_theta_min 3.15
_exptl_absorpt_coefficient_mu 0.970
_exptl_absorpt_correction_T_max 0.8296
_exptl_absorpt_correction_T_min 0.6976
_exptl_absorpt_correction_type multi-scan
_exptl_crystal_density_diffrn 1.417
_exptl_crystal_F_000 1360
_exptl_crystal_size_max 0.40
_exptl_crystal_size_mid 0.40
_exptl_crystal_size_min 0.20
_refine_diff_density_max 0.469
_refine_diff_density_min -0.410
_refine_diff_density_rms 0.054
_refine_ls_extinction_method none
_refine_ls_goodness_of_fit_ref 0.973
_refine_ls_hydrogen_treatment constr
_refine_ls_matrix_type full
_refine_ls_number_parameters 195
_refine_ls_number_reflns 3312
_refine_ls_number_restraints 0
_refine_ls_restrained_S_all 0.973
_refine_ls_R_factor_all 0.0472
_refine_ls_R_factor_gt 0.0332
_refine_ls_shift/su_max 0.001
_refine_ls_shift/su_mean 0.000
_refine_ls_structure_factor_coef Fsqd
_refine_ls_weighting_details 'calc w=1/[\s^2^(Fo^2^)+(0.0455P)^2^+0.0000P] where P=(Fo^2^+2Fc^2^)/3'
_refine_ls_weighting_scheme calc
_refine_ls_wR_factor_gt 0.0804
_refine_ls_wR_factor_ref 0.0826
_reflns_number_gt 2502
_reflns_number_total 3312
_reflns_threshold_expression >2sigma(I)
_cod_data_source_file ic101490a_si_001_5.cif
_cod_data_source_block complex1b
_cod_original_cell_volume 3085.5(6)
_cod_database_code 4324305

loop_
_symmetry_equiv_pos_as_xyz
'x, y, z'
'-x, y, -z+1/2'
'x+1/2, y+1/2, z'
'-x+1/2, y+1/2, -z+1/2'
'-x, -y, -z'
'x, -y, z-1/2'
'-x+1/2, -y+1/2, -z'
'x+1/2, -y+1/2, z-1/2'

loop_
_atom_site_label
_atom_site_type_symbol
_atom_site_fract_x
_atom_site_fract_y
_atom_site_fract_z
_atom_site_U_iso_or_equiv
_atom_site_adp_type
_atom_site_occupancy
_atom_site_symmetry_multiplicity
_atom_site_calc_flag
_atom_site_refinement_flags
Zn1 Zn -0.5000 1.01963(3) -0.2500 0.02560(11) Uani 1 2 d S
C1 C -0.41543(11) 0.75784(19) -0.22714(16) 0.0319(5) Uani 1 1 d .
H1B H -0.4103 0.7438 -0.1659 0.038 Uiso 1 1 calc R
C2 C -0.38474(11) 0.6659(2) -0.25205(16) 0.0312(5) Uani 1 1 d .
H2A H -0.3596 0.5921 -0.2082 0.037 Uiso 1 1 calc R
C3 C -0.39140(10) 0.68363(19) -0.34368(16) 0.0266(4) Uani 1 1 d .
C4 C -0.42710(11) 0.8004(2) -0.40175(16) 0.0318(5) Uani 1 1 d .
H4A H -0.4308 0.8208 -0.4611 0.038 Uiso 1 1 calc R
C5 C -0.45700(12) 0.8859(2) -0.37213(17) 0.0344(5) Uani 1 1 d .
H5A H -0.4819 0.9614 -0.4140 0.041 Uiso 1 1 calc R
C6 C -0.36097(11) 0.5908(2) -0.37674(16) 0.0294(5) Uani 1 1 d .
C7 C -0.27215(15) 0.4515(2) -0.3975(3) 0.0572(8) Uani 1 1 d .
H7A H -0.2577 0.3890 -0.4278 0.069 Uiso 1 1 calc R
H7B H -0.2323 0.4900 -0.3347 0.069 Uiso 1 1 calc R
C8 C -0.31485(15) 0.5683(2) -0.4729(2) 0.0575(8) Uani 1 1 d .
H8A H -0.2876 0.6241 -0.4851 0.069 Uiso 1 1 calc R
H8B H -0.3519 0.5291 -0.5384 0.069 Uiso 1 1 calc R
C9 C -0.35275(11) 0.45071(19) -0.35927(18) 0.0326(5) Uani 1 1 d .
C10 C -0.38591(11) 0.36513(19) -0.32633(16) 0.0289(5) Uani 1 1 d .
C11 C -0.35184(11) 0.2559(2) -0.25794(18) 0.0385(6) Uani 1 1 d .
H11A H -0.3066 0.2405 -0.2285 0.046 Uiso 1 1 calc R
C12 C -0.38462(11) 0.1705(2) -0.23355(18) 0.0371(5) Uani 1 1 d .
H12A H -0.3602 0.0991 -0.1863 0.045 Uiso 1 1 calc R
C13 C -0.48276(10) 0.29010(19) -0.33929(16) 0.0286(5) Uani 1 1 d .
H13A H -0.5280 0.3023 -0.3678 0.034 Uiso 1 1 calc R
C14 C -0.45345(11) 0.3816(2) -0.36636(16) 0.0299(5) Uani 1 1 d .
H14A H -0.4785 0.4546 -0.4113 0.036 Uiso 1 1 calc R
N1 N -0.45229(9) 0.86640(16) -0.28627(13) 0.0298(4) Uani 1 1 d .
N2 N -0.34089(10) 0.65473(17) -0.43130(15) 0.0407(5) Uani 1 1 d .
H2B H -0.3439 0.7434 -0.4400 0.049 Uiso 1 1 d R
N3 N -0.31137(11) 0.37655(18) -0.37385(19) 0.0534(6) Uani 1 1 d .
H3A H -0.3092 0.2873 -0.3689 0.064 Uiso 1 1 d R
N4 N -0.44962(9) 0.18416(15) -0.27393(13) 0.0287(4) Uani 1 1 d .
S1 S -0.71067(4) 0.98203(7) -0.59728(6) 0.0628(2) Uani 1 1 d .
C15 C -0.63686(12) 1.00020(18) -0.48532(18) 0.0308(5) Uani 1 1 d .
N5 N -0.58484(10) 1.01524(18) -0.40799(14) 0.0371(4) Uani 1 1 d .

loop_
_atom_site_aniso_label
_atom_site_aniso_U_11
_atom_site_aniso_U_22
_atom_site_aniso_U_33
_atom_site_aniso_U_23
_atom_site_aniso_U_13
_atom_site_aniso_U_12
Zn1 0.0275(2) 0.02184(18) 0.0310(2) 0.000 0.01947(18) 0.000
C1 0.0416(14) 0.0271(11) 0.0336(12) 0.0035(9) 0.0261(12) 0.0027(9)
C2 0.0360(14) 0.0238(10) 0.0343(12) 0.0055(8) 0.0214(12) 0.0063(9)
C3 0.0272(12) 0.0223(10) 0.0333(12) -0.0030(8) 0.0197(11) -0.0030(8)
C4 0.0433(14) 0.0287(11) 0.0319(12) 0.0029(9) 0.0271(12) 0.0034(10)
C5 0.0466(15) 0.0261(11) 0.0365(13) 0.0090(9) 0.0282(13) 0.0107(10)
C6 0.0319(13) 0.0259(11) 0.0384(13) -0.0008(9) 0.0255(12) -0.0012(9)
C7 0.0681(19) 0.0361(13) 0.112(2) 0.0033(14) 0.078(2) 0.0049(12)
C8 0.080(2) 0.0469(14) 0.088(2) 0.0011(14) 0.073(2) 0.0039(14)
C9 0.0347(13) 0.0240(11) 0.0517(14) -0.0035(9) 0.0327(13) -0.0017(9)
C10 0.0321(13) 0.0206(10) 0.0416(13) -0.0046(9) 0.0263(12) -0.0035(9)
C11 0.0276(13) 0.0311(12) 0.0600(16) 0.0060(10) 0.0280(14) 0.0024(9)
C12 0.0292(13) 0.0290(11) 0.0528(15) 0.0129(10) 0.0245(13) 0.0079(9)
C13 0.0235(12) 0.0284(10) 0.0353(12) 0.0013(9) 0.0184(11) 0.0017(9)
C14 0.0280(12) 0.0261(10) 0.0361(12) 0.0049(9) 0.0196(11) 0.0042(9)
N1 0.0371(11) 0.0248(9) 0.0310(10) 0.0031(7) 0.0223(10) 0.0047(8)
N2 0.0579(14) 0.0267(9) 0.0655(13) 0.0053(9) 0.0519(13) 0.0032(9)
N3 0.0681(15) 0.0221(9) 0.1134(19) -0.0020(10) 0.0777(16) 0.0003(9)
N4 0.0268(10) 0.0238(9) 0.0391(10) 0.0024(7) 0.0216(9) 0.0007(7)
S1 0.0379(4) 0.0543(4) 0.0558(4) -0.0074(3) 0.0066(4) -0.0015(3)
C15 0.0380(14) 0.0216(11) 0.0408(13) 0.0023(9) 0.0278(13) 0.0021(9)
N5 0.0351(11) 0.0376(10) 0.0332(11) 0.0018(8) 0.0176(10) 0.0002(9)

loop_
_atom_type_symbol
_atom_type_description
_atom_type_scat_dispersion_real
_atom_type_scat_dispersion_imag
_atom_type_scat_source
C C 0.0033 0.0016 'International Tables Vol C Tables 4.2.6.8 and 6.1.1.4'
H H 0.0000 0.0000 'International Tables Vol C Tables 4.2.6.8 and 6.1.1.4'
N N 0.0061 0.0033 'International Tables Vol C Tables 4.2.6.8 and 6.1.1.4'
S S 0.1246 0.1234 'International Tables Vol C Tables 4.2.6.8 and 6.1.1.4'
Zn Zn 0.2839 1.4301 'International Tables Vol C Tables 4.2.6.8 and 6.1.1.4'

loop_
_geom_angle_atom_site_label_1
_geom_angle_atom_site_label_2
_geom_angle_atom_site_label_3
_geom_angle
_geom_angle_site_symmetry_1
_geom_angle_site_symmetry_3
N5 Zn1 N5 177.72(9) . 2_454
N5 Zn1 N1 90.32(7) . 2_454
N5 Zn1 N1 88.14(7) 2_454 2_454
N5 Zn1 N1 88.14(7) . .
N5 Zn1 N1 90.32(7) 2_454 .
N1 Zn1 N1 94.96(9) 2_454 .
N5 Zn1 N4 93.40(7) . 1_565
N5 Zn1 N4 88.25(7) 2_454 1_565
N1 Zn1 N4 174.75(6) 2_454 1_565
N1 Zn1 N4 88.88(6) . 1_565
N5 Zn1 N4 88.25(7) . 2_464
N5 Zn1 N4 93.40(7) 2_454 2_464
N1 Zn1 N4 88.88(6) 2_454 2_464
N1 Zn1 N4 174.75(6) . 2_464
N4 Zn1 N4 87.51(8) 1_565 2_464
N1 C1 C2 123.50(18) . .
N1 C1 H1B 118.2 . .
C2 C1 H1B 118.2 . .
C1 C2 C3 119.88(18) . .
C1 C2 H2A 120.1 . .
C3 C2 H2A 120.1 . .
C4 C3 C2 115.93(17) . .
C4 C3 C6 120.31(17) . .
C2 C3 C6 123.70(18) . .
C5 C4 C3 120.41(18) . .
C5 C4 H4A 119.8 . .
C3 C4 H4A 119.8 . .
N1 C5 C4 123.48(19) . .
N1 C5 H5A 118.3 . .
C4 C5 H5A 118.3 . .
C9 C6 N2 120.09(17) . .
C9 C6 C3 124.85(17) . .
N2 C6 C3 115.06(17) . .
N3 C7 C8 109.1(2) . .
N3 C7 H7A 109.9 . .
C8 C7 H7A 109.9 . .
N3 C7 H7B 109.9 . .
C8 C7 H7B 109.9 . .
H7A C7 H7B 108.3 . .
N2 C8 C7 109.9(2) . .
N2 C8 H8A 109.7 . .
C7 C8 H8A 109.7 . .
N2 C8 H8B 109.7 . .
C7 C8 H8B 109.7 . .
H8A C8 H8B 108.2 . .
C6 C9 N3 120.47(17) . .
C6 C9 C10 125.44(17) . .
N3 C9 C10 114.08(17) . .
C11 C10 C14 116.32(18) . .
C11 C10 C9 120.53(19) . .
C14 C10 C9 123.00(19) . .
C12 C11 C10 120.12(19) . .
C12 C11 H11A 119.9 . .
C10 C11 H11A 119.9 . .
N4 C12 C11 123.48(19) . .
N4 C12 H12A 118.3 . .
C11 C12 H12A 118.3 . .
N4 C13 C14 123.37(19) . .
N4 C13 H13A 118.3 . .
C14 C13 H13A 118.3 . .
C13 C14 C10 119.87(19) . .
C13 C14 H14A 120.1 . .
C10 C14 H14A 120.1 . .
C5 N1 C1 116.68(17) . .
C5 N1 Zn1 117.59(13) . .
C1 N1 Zn1 125.63(13) . .
C6 N2 C8 118.27(17) . .
C6 N2 H2B 120.8 . .
C8 N2 H2B 120.9 . .
C9 N3 C7 118.60(17) . .
C9 N3 H3A 120.7 . .
C7 N3 H3A 120.7 . .
C12 N4 C13 116.80(16) . .
C12 N4 Zn1 119.50(13) . 1_545
C13 N4 Zn1 123.04(13) . 1_545
N5 C15 S1 178.4(2) . .
C15 N5 Zn1 165.91(17) . .

loop_
_geom_bond_atom_site_label_1
_geom_bond_atom_site_label_2
_geom_bond_distance
_geom_bond_site_symmetry_2
Zn1 N5 2.123(2) .
Zn1 N5 2.123(2) 2_454
Zn1 N1 2.1788(16) 2_454
Zn1 N1 2.1788(16) .
Zn1 N4 2.1891(15) 1_565
Zn1 N4 2.1891(15) 2_464
C1 N1 1.338(2) .
C1 C2 1.375(3) .
C1 H1B 0.9300 .
C2 C3 1.401(3) .
C2 H2A 0.9300 .
C3 C4 1.388(3) .
C3 C6 1.462(3) .
C4 C5 1.372(3) .
C4 H4A 0.9300 .
C5 N1 1.337(2) .
C5 H5A 0.9300 .
C6 C9 1.366(3) .
C6 N2 1.390(2) .
C7 N3 1.434(3) .
C7 C8 1.523(4) .
C7 H7A 0.9700 .
C7 H7B 0.9700 .
C8 N2 1.444(3) .
C8 H8A 0.9700 .
C8 H8B 0.9700 .
C9 N3 1.381(2) .
C9 C10 1.471(3) .
C10 C11 1.385(3) .
C10 C14 1.395(3) .
C11 C12 1.370(3) .
C11 H11A 0.9300 .
C12 N4 1.333(3) .
C12 H12A 0.9300 .
C13 N4 1.337(2) .
C13 C14 1.370(3) .
C13 H13A 0.9300 .
C14 H14A 0.9300 .
N2 H2B 0.8600 .
N3 H3A 0.8600 .
N4 Zn1 2.1891(15) 1_545
S1 C15 1.638(3) .
C15 N5 1.146(3) .
